data_4323842
loop_
_publ_author_name
'Carsten O. Kienitz'
'Carsten Th\"one'
'Peter G. Jones'

_publ_contact_author
;
      Peter G. Jones
      Institut f\"ur Anorganische und Analytische Chemie
      Technische Universit\"at Braunschweig
      Postfach 3329
      38023 Braunschweig
      Germany
;
_publ_contact_author_email p.jones@tu-bs.de
_publ_contact_author_fax '049 531 391-5387'
_publ_contact_author_phone '049 531 391-5322'
_publ_section_title
;
 Coordination Chemistry of 2,2'-Dipyridyl Diselenide: X-ray Crystal
 Structures of PySeSePy, [Zn(PySeSePddy)Cl~2~],
 [(PySeSePy):Hg(C~6~F~5~)~2~], [Mo(SePy)~2~(CO)~3~], [W(SePy)~2~(CO)~3~],
 and [Fe(SePy)~2~(CO)~2~] (PySeSePy = C~5~H~4~NSeSeC~5~H~4~N; SePy =
 [C~5~H~4~N(2-Se)-N,Se])
;
_journal_name_full 'Inorganic Chemistry'
_journal_page_first 3990
_journal_page_last 3997
_journal_paper_doi 10.1021/ic951454d
_journal_volume 35
_journal_year 1996
_chemical_formula_sum 'C10 H8 Cl2 N2 Se2 Zn'
_chemical_formula_weight 450.37
_chemical_name_systematic
;
 (2,2'-Bispyridyldiselenide-N,N')bis(chloro)zinc(II)
;
_chemical_temperature_decomposition 528
_space_group_IT_number 2
_symmetry_cell_setting triclinic
_symmetry_space_group_name_Hall '-P 1'
_symmetry_space_group_name_H-M 'P -1'
_atom_sites_solution_hydrogens geom
_atom_sites_solution_primary direct
_atom_sites_solution_secondary difmap
_audit_creation_method SHELXL
_cell_angle_alpha 93.685(10)
_cell_angle_beta 107.763(10)
_cell_angle_gamma 115.440(10)
_cell_formula_units_Z 2
_cell_length_a 7.9430(10)
_cell_length_b 8.147(2)
_cell_length_c 11.999(2)
_cell_measurement_reflns_used 58
_cell_measurement_temperature 173(2)
_cell_measurement_theta_max 11.5
_cell_measurement_theta_min 10
_cell_volume 650.3(2)
_computing_cell_refinement Siemens-XSCANS
_computing_data_collection Siemens-XSCANS
_computing_data_reduction Siemens-XSCANS
_computing_molecular_graphics Siemens-XP
_computing_publication_material SHELXL-93
_computing_structure_refinement 'SHELXL-93 (Sheldrick, 1993)'
_computing_structure_solution 'SHELXS-86 (Sheldrick, 1990)'
_diffrn_ambient_temperature 173(2)
_diffrn_measurement_device 'Siemens P4'
_diffrn_measurement_method Omega-scans
_diffrn_radiation_monochromator graphite
_diffrn_radiation_source 'fine-focus sealed tube'
_diffrn_radiation_type MoK\a
_diffrn_radiation_wavelength 0.71073
_diffrn_reflns_av_R_equivalents 0.0438
_diffrn_reflns_av_sigmaI/netI 0.0472
_diffrn_reflns_limit_h_max 10
_diffrn_reflns_limit_h_min -9
_diffrn_reflns_limit_k_max 3
_diffrn_reflns_limit_k_min -10
_diffrn_reflns_limit_l_max 15
_diffrn_reflns_limit_l_min -15
_diffrn_reflns_number 4107
_diffrn_reflns_theta_max 27.50
_diffrn_reflns_theta_min 3.01
_diffrn_standards_decay_% 0
_diffrn_standards_interval_count 297
_diffrn_standards_number 3
_exptl_absorpt_coefficient_mu 7.872
_exptl_absorpt_correction_T_max 1
_exptl_absorpt_correction_T_min .445
_exptl_absorpt_correction_type Psi-Scans
_exptl_crystal_colour yellow
_exptl_crystal_density_diffrn 2.300
_exptl_crystal_description plate
_exptl_crystal_F_000 428
_exptl_crystal_size_max 0.40
_exptl_crystal_size_mid 0.25
_exptl_crystal_size_min 0.10
_refine_diff_density_max 1.721
_refine_diff_density_min -1.446
_refine_diff_density_rms 0.210
_refine_ls_extinction_method none
_refine_ls_goodness_of_fit_all 0.978
_refine_ls_goodness_of_fit_obs 1.060
_refine_ls_hydrogen_treatment riding
_refine_ls_matrix_type full
_refine_ls_number_parameters 154
_refine_ls_number_reflns 2977
_refine_ls_number_restraints 0
_refine_ls_restrained_S_all 0.978
_refine_ls_restrained_S_obs 1.060
_refine_ls_R_factor_all 0.0550
_refine_ls_R_factor_obs 0.0447
_refine_ls_shift/esd_max 0.000
_refine_ls_shift/esd_mean 0.000
_refine_ls_structure_factor_coef Fsqd
_refine_ls_weighting_details 'w=1/[\s^2^(Fo^2^)+(0.0827P)^2^+0.0000P] where P=(Fo^2^+2Fc^2^)/3'
_refine_ls_weighting_scheme calc
_refine_ls_wR_factor_all 0.1186
_refine_ls_wR_factor_obs 0.1147
_reflns_number_observed 2395
_reflns_number_total 2978
_reflns_observed_criterion >2sigma(I)
_cod_data_source_file ic951454d_3.cif
_cod_data_source_block skua
_cod_depositor_comments
;
The following automatic conversions were performed:

'_refine_ls_weighting_scheme' value 'calc
w=1/[\s^2^(Fo^2^)+(0.0827P)^2^+0.0000P] where P=(Fo^2^+2Fc^2^)/3' was
changed to 'calc'. New tag '_refine_ls_weighting_details' was
created. The value of the new tag was set to
'w=1/[\s^2^(Fo^2^)+(0.0827P)^2^+0.0000P] where P=(Fo^2^+2Fc^2^)/3'.

Automatic conversion script
Id: cif_fix_values 3143 2015-03-26 13:38:13Z robertas 
;
_cod_database_code 4323842

loop_
_symmetry_equiv_pos_as_xyz
'x, y, z'
'-x, -y, -z'

loop_
_atom_site_aniso_label
_atom_site_aniso_U_11
_atom_site_aniso_U_22
_atom_site_aniso_U_33
_atom_site_aniso_U_23
_atom_site_aniso_U_13
_atom_site_aniso_U_12
Se1 0.0250(3) 0.0193(3) 0.0220(3) 0.0070(2) 0.0082(2) 0.0111(2)
Se2 0.0163(2) 0.0181(3) 0.0247(3) 0.0039(2) 0.0099(2) 0.0033(2)
Zn 0.0167(3) 0.0143(3) 0.0185(3) 0.0034(2) 0.0082(2) 0.0062(2)
Cl1 0.0191(5) 0.0166(6) 0.0235(6) 0.0044(5) 0.0100(5) 0.0037(5)
Cl2 0.0168(5) 0.0231(6) 0.0260(7) 0.0069(5) 0.0070(5) 0.0075(5)
N1 0.017(2) 0.020(2) 0.022(2) 0.006(2) 0.008(2) 0.009(2)
C11 0.014(2) 0.018(3) 0.018(3) 0.003(2) 0.005(2) 0.006(2)
C12 0.020(2) 0.026(3) 0.019(3) 0.006(2) 0.008(2) 0.008(2)
C13 0.025(3) 0.032(3) 0.017(3) 0.001(2) 0.009(2) 0.014(2)
C14 0.025(3) 0.024(3) 0.025(3) 0.003(2) 0.011(2) 0.014(2)
C15 0.032(3) 0.020(3) 0.024(3) 0.012(2) 0.015(2) 0.015(2)
N2 0.018(2) 0.015(2) 0.015(2) 0.003(2) 0.006(2) 0.007(2)
C21 0.014(2) 0.015(2) 0.019(3) 0.000(2) 0.004(2) 0.004(2)
C22 0.020(2) 0.014(2) 0.023(3) 0.004(2) 0.002(2) 0.008(2)
C23 0.024(2) 0.020(3) 0.021(3) -0.002(2) 0.004(2) 0.013(2)
C24 0.020(2) 0.027(3) 0.017(3) 0.002(2) 0.007(2) 0.011(2)
C25 0.020(2) 0.020(3) 0.022(3) 0.006(2) 0.011(2) 0.007(2)

loop_
_atom_site_label
_atom_site_type_symbol
_atom_site_fract_x
_atom_site_fract_y
_atom_site_fract_z
_atom_site_U_iso_or_equiv
_atom_site_thermal_displace_type
_atom_site_occupancy
_atom_site_calc_flag
_atom_site_refinement_flags
_atom_site_disorder_group
Se1 Se 0.22882(8) 0.20847(7) 0.45992(5) 0.0219(2) Uani 1 d . .
Se2 Se -0.01701(7) 0.06145(7) 0.27017(5) 0.0210(2) Uani 1 d . .
Zn Zn 0.19452(8) 0.49360(8) 0.22802(5) 0.0165(2) Uani 1 d . .
Cl1 Cl 0.4684(2) 0.7502(2) 0.23245(12) 0.0210(3) Uani 1 d . .
Cl2 Cl -0.1032(2) 0.4750(2) 0.13056(12) 0.0229(3) Uani 1 d . .
N1 N 0.2318(6) 0.5482(6) 0.4078(4) 0.0193(9) Uani 1 d . .
C11 C 0.2410(7) 0.4487(7) 0.4929(5) 0.0181(10) Uani 1 d . .
C12 C 0.2690(7) 0.5127(8) 0.6107(5) 0.0225(11) Uani 1 d . .
H12 H 0.2701(7) 0.4366(8) 0.6674(5) 0.027 Uiso 1 calc R .
C13 C 0.2952(8) 0.6912(8) 0.6430(5) 0.0245(11) Uani 1 d . .
H13 H 0.3183(8) 0.7409(8) 0.7232(5) 0.029 Uiso 1 calc R .
C14 C 0.2876(8) 0.7958(8) 0.5574(5) 0.0238(11) Uani 1 d . .
H14 H 0.3059(8) 0.9185(8) 0.5775(5) 0.029 Uiso 1 calc R .
C15 C 0.2530(8) 0.7184(8) 0.4430(5) 0.0228(11) Uani 1 d . .
H15 H 0.2432(8) 0.7899(8) 0.3841(5) 0.027 Uiso 1 calc R .
N2 N 0.2355(6) 0.2834(6) 0.1589(4) 0.0167(8) Uani 1 d . .
C21 C 0.1488(7) 0.1101(7) 0.1754(5) 0.0179(10) Uani 1 d . .
C22 C 0.1666(7) -0.0344(7) 0.1219(5) 0.0208(11) Uani 1 d . .
H22 H 0.1047(7) -0.1558(7) 0.1359(5) 0.025 Uiso 1 calc R .
C23 C 0.2751(8) 0.0003(8) 0.0483(5) 0.0219(11) Uani 1 d . .
H23 H 0.2886(8) -0.0971(8) 0.0105(5) 0.026 Uiso 1 calc R .
C24 C 0.3649(8) 0.1793(8) 0.0297(5) 0.0212(11) Uani 1 d . .
H24 H 0.4397(8) 0.2063(8) -0.0213(5) 0.025 Uiso 1 calc R .
C25 C 0.3427(7) 0.3171(8) 0.0873(5) 0.0205(10) Uani 1 d . .
H25 H 0.4054(7) 0.4402(8) 0.0759(5) 0.025 Uiso 1 calc R .

loop_
_atom_type_symbol
_atom_type_description
_atom_type_scat_dispersion_real
_atom_type_scat_dispersion_imag
_atom_type_scat_source
C C 0.0033 0.0016 'International Tables Vol C Tables 4.2.6.8 and 6.1.1.4'
H H 0.0000 0.0000 'International Tables Vol C Tables 4.2.6.8 and 6.1.1.4'
N N 0.0061 0.0033 'International Tables Vol C Tables 4.2.6.8 and 6.1.1.4'
Cl Cl 0.1484 0.1585 'International Tables Vol C Tables 4.2.6.8 and 6.1.1.4'
Se Se -0.0929 2.2259 'International Tables Vol C Tables 4.2.6.8 and 6.1.1.4'
Zn Zn 0.2839 1.4301 'International Tables Vol C Tables 4.2.6.8 and 6.1.1.4'

loop_
_geom_angle_atom_site_label_1
_geom_angle_atom_site_label_2
_geom_angle_atom_site_label_3
_geom_angle
_geom_angle_site_symmetry_1
_geom_angle_site_symmetry_3
_geom_angle_publ_flag
C11 Se1 Se2 104.6(2) . . y
C21 Se2 Se1 99.83(15) . . y
N2 Zn N1 120.8(2) . . y
N2 Zn Cl2 114.31(13) . . y
N1 Zn Cl2 103.79(12) . . y
N2 Zn Cl1 101.80(12) . . y
N1 Zn Cl1 98.82(13) . . y
Cl2 Zn Cl1 116.99(5) . . y
C15 N1 C11 116.0(5) . . y
C15 N1 Zn 111.3(3) . . y
C11 N1 Zn 132.6(4) . . y
N1 C11 C12 123.6(5) . . y
N1 C11 Se1 121.3(4) . . y
C12 C11 Se1 115.0(4) . . y
C13 C12 C11 118.0(5) . . y
C14 C13 C12 119.3(5) . . y
C15 C14 C13 118.4(5) . . y
N1 C15 C14 124.7(5) . . y
C21 N2 C25 118.5(4) . . y
C21 N2 Zn 122.6(3) . . y
C25 N2 Zn 118.8(3) . . y
N2 C21 C22 122.3(5) . . y
N2 C21 Se2 117.8(4) . . y
C22 C21 Se2 119.9(4) . . y
C23 C22 C21 119.1(5) . . y
C22 C23 C24 119.3(5) . . y
C25 C24 C23 118.4(5) . . y
N2 C25 C24 122.5(5) . . y

loop_
_geom_bond_atom_site_label_1
_geom_bond_atom_site_label_2
_geom_bond_distance
_geom_bond_site_symmetry_2
_geom_bond_publ_flag
Se1 C11 1.926(5) . y
Se1 Se2 2.3148(9) . y
Se2 C21 1.926(5) . y
Zn N2 2.046(4) . y
Zn N1 2.077(5) . y
Zn Cl2 2.2283(13) . y
Zn Cl1 2.2613(13) . y
N1 C15 1.346(7) . y
N1 C11 1.348(7) . y
C11 C12 1.390(8) . y
C12 C13 1.388(8) . y
C13 C14 1.379(8) . y
C14 C15 1.366(8) . y
N2 C21 1.338(6) . y
N2 C25 1.347(6) . y
C21 C22 1.386(7) . y
C22 C23 1.375(8) . y
C23 C24 1.389(8) . y
C24 C25 1.384(8) . y

loop_
_geom_torsion_atom_site_label_1
_geom_torsion_atom_site_label_2
_geom_torsion_atom_site_label_3
_geom_torsion_atom_site_label_4
_geom_torsion
_geom_torsion_site_symmetry_1
_geom_torsion_site_symmetry_2
_geom_torsion_site_symmetry_3
_geom_torsion_site_symmetry_4
_geom_torsion_publ_flag
C11 Se1 Se2 C21 98.2(2) . . . . y
N2 Zn N1 C15 163.0(3) . . . . y
Cl2 Zn N1 C15 -67.2(3) . . . . y
Cl1 Zn N1 C15 53.5(3) . . . . y
N2 Zn N1 C11 -16.0(5) . . . . y
Cl2 Zn N1 C11 113.8(4) . . . . y
Cl1 Zn N1 C11 -125.5(4) . . . . y
C15 N1 C11 C12 0.4(7) . . . . y
Zn N1 C11 C12 179.4(4) . . . . y
C15 N1 C11 Se1 -176.4(4) . . . . y
Zn N1 C11 Se1 2.6(6) . . . . y
Se2 Se1 C11 N1 -41.7(4) . . . . y
Se2 Se1 C11 C12 141.2(3) . . . . y
N1 C11 C12 C13 -2.1(8) . . . . y
Se1 C11 C12 C13 174.9(4) . . . . y
C11 C12 C13 C14 1.6(8) . . . . y
C12 C13 C14 C15 0.4(8) . . . . y
C11 N1 C15 C14 1.8(8) . . . . y
Zn N1 C15 C14 -177.4(4) . . . . y
C13 C14 C15 N1 -2.2(8) . . . . y
N1 Zn N2 C21 49.9(4) . . . . y
Cl2 Zn N2 C21 -75.2(4) . . . . y
Cl1 Zn N2 C21 157.7(4) . . . . y
N1 Zn N2 C25 -134.8(4) . . . . y
Cl2 Zn N2 C25 100.2(4) . . . . y
Cl1 Zn N2 C25 -26.9(4) . . . . y
C25 N2 C21 C22 0.3(7) . . . . y
Zn N2 C21 C22 175.7(4) . . . . y
C25 N2 C21 Se2 -176.3(4) . . . . y
Zn N2 C21 Se2 -0.9(5) . . . . y
Se1 Se2 C21 N2 -74.0(4) . . . . y
Se1 Se2 C21 C22 109.2(4) . . . . y
N2 C21 C22 C23 -0.7(8) . . . . y
Se2 C21 C22 C23 175.9(4) . . . . y
C21 C22 C23 C24 0.3(8) . . . . y
C22 C23 C24 C25 0.5(8) . . . . y
C21 N2 C25 C24 0.5(8) . . . . y
Zn N2 C25 C24 -175.1(4) . . . . y
C23 C24 C25 N2 -0.9(8) . . . . y
